data_7061886
loop_
_publ_author_name
'Vithana, Vidushi P.'
'Guo, Zhifang'
'Deacon, Glen B.'
'Somers, Anthony E.'
'Junk, Peter C.'

_publ_section_title
;
 Synthesis, structure, and corrosion inhibiting properties of REIII
 3-thiophenecarboxylate complexes
;
_journal_issue 40
_journal_name_full 'New Journal of Chemistry'
_journal_page_first 19104
_journal_page_last 19111
_journal_paper_doi 10.1039/D2NJ03556A
_journal_volume 46
_journal_year 2022
_chemical_formula_moiety 'C15 H15 O9 S3 Sm'
_chemical_formula_sum 'C15 H15 O9 S3 Sm'
_chemical_formula_weight 585.80
_space_group_crystal_system monoclinic
_space_group_IT_number 14
_space_group_name_Hall '-P 2ybc'
_space_group_name_H-M_alt 'P 1 21/c 1'
_atom_sites_solution_hydrogens mixed
_audit_creation_date 2022-03-15
_audit_creation_method
;
Olex2 1.3
(compiled 2020.11.12 svn.r5f609507 for OlexSys, GUI svn.r6408)
;
_audit_update_record
;
2022-07-05 deposited with the CCDC.	2022-09-07 downloaded from the CCDC.
;
_cell_angle_alpha 90
_cell_angle_beta 101.00(3)
_cell_angle_gamma 90
_cell_formula_units_Z 4
_cell_length_a 15.042(3)
_cell_length_b 12.055(2)
_cell_length_c 10.666(2)
_cell_measurement_reflns_used 3819
_cell_measurement_temperature 100(2)
_cell_measurement_theta_max 25
_cell_measurement_theta_min 2
_cell_volume 1898.5(6)
_computing_cell_refinement 'XDS (Kabsch, 1993)'
_computing_data_collection 'BluIce (McPhillips, 2002)'
_computing_data_reduction 'XDS (Kabsch, 1993)'
_computing_molecular_graphics 'Olex2 1.3 (Dolomanov et al., 2009)'
_computing_publication_material 'Olex2 1.3 (Dolomanov et al., 2009)'
_computing_structure_refinement 'SHELXL 2018/3 (Sheldrick, 2015)'
_diffrn_ambient_temperature 100(2)
_diffrn_measured_fraction_theta_full 0.984
_diffrn_measured_fraction_theta_max 0.985
_diffrn_measurement_device_type 'ADSC Quantum 210r'
_diffrn_measurement_method '\w scans'
_diffrn_radiation_monochromator 'Silicon Double Crystal'
_diffrn_radiation_type Synchrotron
_diffrn_radiation_wavelength 0.71073
_diffrn_reflns_av_unetI/netI 0.0635
_diffrn_reflns_Laue_measured_fraction_full 0.984
_diffrn_reflns_Laue_measured_fraction_max 0.985
_diffrn_reflns_limit_h_max 18
_diffrn_reflns_limit_h_min -18
_diffrn_reflns_limit_k_max 15
_diffrn_reflns_limit_k_min -15
_diffrn_reflns_limit_l_max 13
_diffrn_reflns_limit_l_min -13
_diffrn_reflns_number 3819
_diffrn_reflns_point_group_measured_fraction_full 0.984
_diffrn_reflns_point_group_measured_fraction_max 0.985
_diffrn_reflns_theta_full 25.242
_diffrn_reflns_theta_max 26.385
_diffrn_reflns_theta_min 2.181
_diffrn_source 'MX1 Beamline Australian Synchrotron'
_exptl_absorpt_coefficient_mu 3.470
_exptl_absorpt_correction_type none
_exptl_crystal_colour colourless
_exptl_crystal_colour_primary colourless
_exptl_crystal_density_diffrn 2.049
_exptl_crystal_description block
_exptl_crystal_F_000 1148
_exptl_crystal_size_max 0.1
_exptl_crystal_size_mid 0.04
_exptl_crystal_size_min 0.02
_refine_diff_density_max 2.811
_refine_diff_density_min -3.341
_refine_diff_density_rms 0.265
_refine_ls_extinction_coef 0.0055(14)
_refine_ls_extinction_expression Fc^*^=kFc[1+0.001xFc^2^\l^3^/sin(2\q)]^-1/4^
_refine_ls_extinction_method 'SHELXL-2018/3 (Sheldrick 2018)'
_refine_ls_goodness_of_fit_ref 1.047
_refine_ls_hydrogen_treatment constr
_refine_ls_matrix_type full
_refine_ls_number_parameters 282
_refine_ls_number_reflns 3819
_refine_ls_number_restraints 17
_refine_ls_restrained_S_all 1.045
_refine_ls_R_factor_all 0.0646
_refine_ls_R_factor_gt 0.0615
_refine_ls_shift/su_max 0.001
_refine_ls_shift/su_mean 0.000
_refine_ls_structure_factor_coef Fsqd
_refine_ls_weighting_details 'w=1/[\s^2^(Fo^2^)+(0.1342P)^2^+3.1479P] where P=(Fo^2^+2Fc^2^)/3'
_refine_ls_weighting_scheme calc
_refine_ls_wR_factor_gt 0.1750
_refine_ls_wR_factor_ref 0.1791
_reflns_Friedel_coverage 0.000
_reflns_number_gt 3570
_reflns_number_total 3819
_reflns_threshold_expression 'I > 2\s(I)'
_cod_data_source_file d2nj03556a2.cif
_cod_data_source_block vv1sm
_cod_depositor_comments 'Adding full bibliography for 7061882--7061892.cif.'
_cod_original_cell_volume 1898.6(7)
_cod_database_code 7061886
_shelx_shelxl_version_number 2018/3
_shelx_space_group_comment
;
The symmetry employed for this shelxl refinement is uniquely defined
by the following loop, which should always be used as a source of
symmetry information in preference to the above space-group names.
They are only intended as comments.
;
_shelx_estimated_absorpt_t_max 0.934
_shelx_estimated_absorpt_t_min 0.723
_olex2_refinement_description
;
1. Others
 Fixed Uiso: H9A(0.053) H9B(0.053) H8A(0.054) H8B(0.054) H7A(0.052) H7B(0.052)
 H14(0.05) H13(0.049) H5A(0.051) H5B(0.051) H10A(0.05) H10(0.05) H3B(0.051)
 H3A(0.051) H15(0.049) H8BB(0.052) H8AA(0.052) H4(0.051) H4A(0.051) H9(0.056)
 H9AA(0.056)
 Fixed X: H9A(0.547399) H9B(0.513309) H8A(0.58114) H8B(0.555442) H7A(0.427441)
 H7B(0.409046) H14(0.08029) H13(0.251275) H5A(0.75326) H5B(0.754921)
 H10A(0.269699) H10(0.269853) H3B(0.756098) H3A(0.755017) H15(0.229156)
 H8BB(0.127132) H8AA(0.122869) H4(0.924781) H4A(0.914909) H9(-0.000376)
 H9AA(0.118382)
 Fixed Y: H9A(0.601787) H9B(0.706276) H8A(0.455859) H8B(0.399776)
 H7A(0.435513) H7B(0.387987) H14(0.630193) H13(0.651199) H5A(0.57501)
 H5B(0.568115) H10A(0.420759) H10(0.420647) H3B(0.830838) H3A(0.829143)
 H15(0.674385) H8BB(0.622668) H8AA(0.61098) H4(0.827036) H4A(0.655524)
 H9(0.513427) H9AA(0.391996)
 Fixed Z: H9A(0.512848) H9B(0.504597) H8A(0.630169) H8B(0.726179)
 H7A(0.906417) H7B(0.790344) H14(1.102917) H13(1.182292) H5A(1.074991)
 H5B(1.064888) H10A(0.330336) H10(0.330941) H3B(0.826076) H3A(0.82474)
 H15(0.795628) H8BB(0.521216) H8AA(0.532128) H4(0.940736) H4A(1.152348)
 H9(0.40572) H9AA(0.209388)
;
_olex2_submission_special_instructions 'No special instructions were received'

loop_
_space_group_symop_operation_xyz
'x, y, z'
'-x, y+1/2, -z+1/2'
'-x, -y, -z'
'x, -y-1/2, z-1/2'

loop_
_atom_site_label
_atom_site_type_symbol
_atom_site_fract_x
_atom_site_fract_y
_atom_site_fract_z
_atom_site_U_iso_or_equiv
_atom_site_adp_type
_atom_site_occupancy
_atom_site_site_symmetry_order
_atom_site_calc_flag
_atom_site_refinement_flags_posn
_atom_site_refinement_flags_adp
_atom_site_refinement_flags_occupancy
_atom_site_disorder_assembly
_atom_site_disorder_group
Sm1 Sm 0.46056(2) 0.61836(2) 0.73290(3) 0.0260(2) Uani 1 1 d D . . . .
S3 S 0.10182(14) 0.6435(2) 0.8918(2) 0.0541(5) Uani 1 1 d . . . . .
S2A S 0.05306(16) 0.5134(2) 0.3495(2) 0.0465(8) Uani 0.847(10) 1 d D . P A 1
S1 S 0.8871(2) 0.6696(5) 1.0616(5) 0.0496(12) Uani 0.688(11) 1 d . . P B 1
O2 O 0.5857(3) 0.7486(4) 0.8074(4) 0.0348(9) Uani 1 1 d . . . . .
O1 O 0.5886(3) 0.5978(4) 0.9226(5) 0.0347(10) Uani 1 1 d . . . . .
O5 O 0.4040(3) 0.6970(4) 0.9122(4) 0.0323(9) Uani 1 1 d . . . . .
O6 O 0.4092(3) 0.7091(4) 1.1227(4) 0.0315(9) Uani 1 1 d . . . . .
O9 O 0.5440(3) 0.6604(4) 0.5578(4) 0.0356(10) Uani 1 1 d . . . . .
H9A H 0.547399 0.601787 0.512848 0.053 Uiso 1 1 d R U . . .
H9B H 0.513309 0.706276 0.504597 0.053 Uiso 1 1 d R U . . .
O8 O 0.5602(3) 0.4650(4) 0.6980(4) 0.0363(10) Uani 1 1 d G . . . .
H8A H 0.581140 0.455859 0.630169 0.054 Uiso 1 1 d DG U . . .
H8B H 0.555442 0.399776 0.726179 0.054 Uiso 1 1 d DG U . . .
O4 O 0.2939(3) 0.6004(4) 0.6526(5) 0.0380(11) Uani 1 1 d . . . . .
O7 O 0.4118(3) 0.4507(4) 0.8275(4) 0.0348(9) Uani 1 1 d G . . . .
H7A H 0.427441 0.435513 0.906417 0.052 Uiso 1 1 d DG U . . .
H7B H 0.409046 0.387987 0.790344 0.052 Uiso 1 1 d DG U . . .
O3 O 0.3797(3) 0.5264(4) 0.5311(4) 0.0355(9) Uani 1 1 d . . . . .
S1A S 0.8859(17) 0.772(3) 0.963(3) 0.069(5) Uani 0.312(11) 1 d . . P B 2
C11 C 0.3666(4) 0.6916(5) 1.0090(6) 0.0325(12) Uani 1 1 d . . . . .
C1 C 0.6299(4) 0.6811(5) 0.8886(5) 0.0324(12) Uani 1 1 d . . . . .
S2 S 0.1132(13) 0.434(3) 0.269(3) 0.0465(8) Uani 0.153(10) 1 d D . P A 2
C14 C 0.1238(6) 0.6395(6) 1.0499(8) 0.0418(17) Uani 1 1 d . . . . .
H14 H 0.080290 0.630193 1.102917 0.050 Uiso 1 1 calc R U . . .
C12 C 0.2685(4) 0.6689(5) 0.9919(6) 0.0334(13) Uani 1 1 d . . . . .
C6 C 0.3013(4) 0.5509(5) 0.5529(6) 0.0323(13) Uani 1 1 d . . . . .
C13 C 0.2223(5) 0.6530(7) 1.0950(7) 0.0408(14) Uani 1 1 d . . . . .
H13 H 0.251275 0.651199 1.182292 0.049 Uiso 1 1 calc R U . . .
C7 C 0.2188(4) 0.5224(6) 0.4593(6) 0.0366(13) Uani 1 1 d . . . . .
C2 C 0.7276(4) 0.6983(6) 0.9372(6) 0.0359(14) Uani 1 1 d . . . . .
C5 C 0.7779(6) 0.6332(6) 1.0321(8) 0.0428(12) Uani 1 1 d D U . . .
H5A H 0.753260 0.575010 1.074991 0.051 Uiso 0.688(11) 1 calc R U P B 1
H5B H 0.754921 0.568115 1.064888 0.051 Uiso 0.312(11) 1 calc R U P B 2
C10 C 0.2172(5) 0.4531(6) 0.3523(6) 0.0413(15) Uani 1 1 d D . . . .
H10A H 0.269699 0.420759 0.330336 0.050 Uiso 0.153(10) 1 calc R U P A 2
H10 H 0.269853 0.420647 0.330941 0.050 Uiso 0.847(10) 1 calc R U P A 1
C3 C 0.7794(5) 0.7787(6) 0.8908(7) 0.0428(12) Uani 1 1 d D U . . .
H3B H 0.756098 0.830838 0.826076 0.051 Uiso 0.312(11) 1 calc R U P B 2
H3A H 0.755017 0.829143 0.824740 0.051 Uiso 0.688(11) 1 calc R U P B 1
C15 C 0.2106(5) 0.6655(6) 0.8754(7) 0.0406(15) Uani 1 1 d . . . . .
H15 H 0.229156 0.674385 0.795628 0.049 Uiso 1 1 calc R U . . .
C8 C 0.1342(5) 0.5619(6) 0.4673(7) 0.0430(15) Uani 1 1 d D . . . .
H8BB H 0.127132 0.622668 0.521216 0.052 Uiso 0.153(10) 1 calc R U P A 2
H8AA H 0.122869 0.610980 0.532128 0.052 Uiso 0.847(10) 1 calc R U P A 1
C4 C 0.878(3) 0.778(4) 0.955(4) 0.0428(12) Uani 0.688(11) 1 d D U P B 1
H4 H 0.924781 0.827036 0.940736 0.051 Uiso 0.688(11) 1 calc R U P B 1
C4A C 0.873(3) 0.676(5) 1.078(5) 0.0428(12) Uani 0.312(11) 1 d D U P B 2
H4A H 0.914909 0.655524 1.152348 0.051 Uiso 0.312(11) 1 calc R U P B 2
C9 C 0.061(3) 0.511(6) 0.396(5) 0.047(3) Uani 0.153(10) 1 d D . P A 2
H9 H -0.000376 0.513427 0.405720 0.056 Uiso 0.153(10) 1 calc R U P A 2
C9A C 0.1326(9) 0.4375(17) 0.2832(17) 0.047(3) Uani 0.847(10) 1 d D . P A 1
H9AA H 0.118382 0.391996 0.209388 0.056 Uiso 0.847(10) 1 calc R U P A 1

loop_
_atom_site_aniso_label
_atom_site_aniso_U_11
_atom_site_aniso_U_22
_atom_site_aniso_U_33
_atom_site_aniso_U_23
_atom_site_aniso_U_13
_atom_site_aniso_U_12
Sm1 0.0355(3) 0.0259(3) 0.0170(3) -0.00015(8) 0.00615(18) 0.00026(8)
S3 0.0424(10) 0.0635(11) 0.0546(13) -0.0087(10) 0.0050(9) -0.0018(8)
S2A 0.0435(11) 0.0539(14) 0.0393(14) -0.0071(12) 0.0010(10) -0.0010(8)
S1 0.0407(17) 0.0542(19) 0.053(3) -0.0109(16) 0.0058(14) 0.0047(15)
O2 0.041(2) 0.036(2) 0.027(2) 0.0027(18) 0.0057(17) -0.0005(17)
O1 0.041(2) 0.037(2) 0.026(2) 0.002(2) 0.0091(18) -0.003(2)
O5 0.039(2) 0.036(2) 0.024(2) -0.0034(17) 0.0107(16) 0.0005(17)
O6 0.040(2) 0.033(2) 0.0212(19) 0.0008(17) 0.0052(16) -0.0001(17)
O9 0.045(2) 0.037(2) 0.026(2) 0.0004(19) 0.0110(18) 0.0036(19)
O8 0.049(2) 0.037(2) 0.027(2) 0.0028(18) 0.0167(18) 0.0066(19)
O4 0.042(2) 0.041(2) 0.030(3) -0.007(2) 0.006(2) -0.0038(19)
O7 0.050(2) 0.034(2) 0.022(2) 0.0028(17) 0.0118(18) 0.0020(19)
O3 0.041(2) 0.041(2) 0.025(2) -0.0056(19) 0.0070(16) 0.0015(18)
S1A 0.064(7) 0.060(8) 0.089(9) -0.019(6) 0.031(7) 0.002(6)
C11 0.045(3) 0.028(3) 0.026(3) -0.004(2) 0.012(2) 0.002(2)
C1 0.046(3) 0.034(3) 0.017(3) -0.005(2) 0.005(2) -0.001(2)
S2 0.0435(11) 0.0539(14) 0.0393(14) -0.0071(12) 0.0010(10) -0.0010(8)
C14 0.054(4) 0.037(3) 0.044(4) 0.000(3) 0.031(4) 0.000(3)
C12 0.036(3) 0.035(3) 0.028(3) -0.008(3) 0.005(2) -0.002(2)
C6 0.041(3) 0.030(3) 0.027(3) -0.002(2) 0.009(2) 0.000(2)
C13 0.043(3) 0.046(4) 0.035(4) 0.000(3) 0.010(3) -0.003(3)
C7 0.041(3) 0.039(3) 0.029(3) 0.002(3) 0.006(2) -0.002(2)
C2 0.044(3) 0.035(3) 0.028(3) -0.005(3) 0.007(3) 0.000(3)
C5 0.051(3) 0.042(3) 0.037(3) -0.003(2) 0.011(2) 0.001(2)
C10 0.045(3) 0.046(4) 0.032(3) -0.007(3) 0.005(3) -0.005(3)
C3 0.051(3) 0.041(3) 0.037(3) -0.003(2) 0.011(2) 0.000(2)
C15 0.045(3) 0.045(4) 0.032(3) -0.004(3) 0.009(3) 0.003(3)
C8 0.046(3) 0.040(4) 0.044(4) -0.003(3) 0.010(3) 0.003(3)
C4 0.051(3) 0.041(3) 0.037(3) -0.003(2) 0.011(2) 0.000(2)
C4A 0.051(3) 0.041(3) 0.037(3) -0.003(2) 0.011(2) 0.000(2)
C9 0.041(6) 0.068(7) 0.031(6) -0.005(5) 0.005(5) -0.001(7)
C9A 0.041(6) 0.068(7) 0.031(6) -0.005(5) 0.005(5) -0.001(7)

loop_
_atom_type_symbol
_atom_type_description
_atom_type_scat_dispersion_real
_atom_type_scat_dispersion_imag
_atom_type_scat_source
C C 0.0033 0.0016 'International Tables Vol C Tables 4.2.6.8 and 6.1.1.4'
H H 0.0000 0.0000 'International Tables Vol C Tables 4.2.6.8 and 6.1.1.4'
O O 0.0106 0.0060 'International Tables Vol C Tables 4.2.6.8 and 6.1.1.4'
S S 0.1246 0.1234 'International Tables Vol C Tables 4.2.6.8 and 6.1.1.4'
Sm Sm -0.1638 3.4418 'International Tables Vol C Tables 4.2.6.8 and 6.1.1.4'

loop_
_geom_angle_atom_site_label_1
_geom_angle_atom_site_label_2
_geom_angle_atom_site_label_3
_geom_angle
_geom_angle_site_symmetry_1
_geom_angle_site_symmetry_3
_geom_angle_publ_flag
O2 Sm1 O1 52.07(15) . . ?
O2 Sm1 O9 69.46(15) . . ?
O2 Sm1 O4 145.15(16) . . ?
O2 Sm1 O3 140.42(14) . . ?
O5 Sm1 O2 81.86(14) . . ?
O5 Sm1 O1 74.69(15) . . ?
O5 Sm1 O6 85.42(14) . 4_575 ?
O5 Sm1 O9 144.33(15) . . ?
O5 Sm1 O8 136.86(15) . . ?
O5 Sm1 O4 79.89(16) . . ?
O5 Sm1 O7 79.60(15) . . ?
O5 Sm1 O3 131.31(14) . . ?
O6 Sm1 O2 76.36(14) 4_575 . ?
O6 Sm1 O1 126.33(15) 4_575 . ?
O6 Sm1 O9 67.92(14) 4_575 . ?
O6 Sm1 O8 135.70(14) 4_575 . ?
O6 Sm1 O4 72.81(16) 4_575 . ?
O6 Sm1 O3 84.65(14) 4_575 . ?
O9 Sm1 O1 101.79(15) . . ?
O9 Sm1 O4 112.10(17) . . ?
O9 Sm1 O3 71.28(15) . . ?
O8 Sm1 O2 94.47(16) . . ?
O8 Sm1 O1 69.68(16) . . ?
O8 Sm1 O9 68.30(15) . . ?
O8 Sm1 O4 118.98(17) . . ?
O8 Sm1 O3 75.39(16) . . ?
O4 Sm1 O1 145.87(16) . . ?
O4 Sm1 O3 51.67(15) . . ?
O7 Sm1 O2 131.90(15) . . ?
O7 Sm1 O1 80.23(16) . . ?
O7 Sm1 O6 144.55(15) . 4_575 ?
O7 Sm1 O9 135.56(15) . . ?
O7 Sm1 O8 71.20(16) . . ?
O7 Sm1 O4 73.03(17) . . ?
O7 Sm1 O3 81.61(15) . . ?
O3 Sm1 O1 144.25(15) . . ?
C14 S3 C15 95.7(4) . . ?
C8 S2A C9A 91.6(6) . . ?
C5 S1 C4 97.2(14) . . ?
C1 O2 Sm1 94.5(4) . . ?
C1 O1 Sm1 91.9(4) . . ?
C11 O5 Sm1 153.8(4) . . ?
C11 O6 Sm1 130.8(4) . 4_576 ?
Sm1 O9 H9A 110.0 . . ?
Sm1 O9 H9B 110.0 . . ?
H9A O9 H9B 104.0 . . ?
Sm1 O8 H8A 124.3 . . ?
Sm1 O8 H8B 123.3 . . ?
H8A O8 H8B 104.5 . . ?
C6 O4 Sm1 95.0(4) . . ?
Sm1 O7 H7A 122.7 . . ?
Sm1 O7 H7B 122.5 . . ?
H7A O7 H7B 104.5 . . ?
C6 O3 Sm1 93.1(4) . . ?
C3 S1A C4A 98(3) . . ?
O5 C11 O6 123.0(6) . . ?
O5 C11 C12 119.8(6) . . ?
O6 C11 C12 117.2(5) . . ?
O2 C1 C2 120.1(6) . . ?
O1 C1 O2 118.6(6) . . ?
O1 C1 C2 121.3(6) . . ?
C10 S2 C9 91.6(17) . . ?
S3 C14 H14 125.6 . . ?
C13 C14 S3 108.8(5) . . ?
C13 C14 H14 125.6 . . ?
C13 C12 C11 123.6(6) . . ?
C15 C12 C11 124.2(6) . . ?
C15 C12 C13 112.1(6) . . ?
O4 C6 O3 120.2(6) . . ?
O4 C6 C7 119.3(6) . . ?
O3 C6 C7 120.6(5) . . ?
C14 C13 H13 124.1 . . ?
C12 C13 C14 111.8(6) . . ?
C12 C13 H13 124.1 . . ?
C10 C7 C6 124.6(6) . . ?
C8 C7 C6 123.1(6) . . ?
C8 C7 C10 112.4(6) . . ?
C5 C2 C1 122.9(6) . . ?
C5 C2 C3 113.0(7) . . ?
C3 C2 C1 124.1(6) . . ?
S1 C5 H5A 124.2 . . ?
C2 C5 S1 111.6(6) . . ?
C2 C5 H5A 124.2 . . ?
C2 C5 H5B 123.5 . . ?
C2 C5 C4A 113(2) . . ?
C4A C5 H5B 123.5 . . ?
S2 C10 H10A 123.8 . . ?
C7 C10 S2 112.5(12) . . ?
C7 C10 H10A 123.8 . . ?
C7 C10 H10 123.5 . . ?
C9A C10 C7 113.1(10) . . ?
C9A C10 H10 123.5 . . ?
S1A C3 H3B 124.4 . . ?
C2 C3 S1A 111.2(14) . . ?
C2 C3 H3B 124.4 . . ?
C2 C3 H3A 123.1 . . ?
C2 C3 C4 113.8(19) . . ?
C4 C3 H3A 123.1 . . ?
S3 C15 H15 124.2 . . ?
C12 C15 S3 111.6(5) . . ?
C12 C15 H15 124.2 . . ?
S2A C8 H8AA 123.8 . . ?
C7 C8 S2A 112.5(6) . . ?
C7 C8 H8BB 121.0 . . ?
C7 C8 H8AA 123.8 . . ?
C9 C8 C7 118(3) . . ?
C9 C8 H8BB 121.0 . . ?
S1 C4 H4 127.8 . . ?
C3 C4 S1 104(3) . . ?
C3 C4 H4 127.8 . . ?
S1A C4A H4A 128.4 . . ?
C5 C4A S1A 103(4) . . ?
C5 C4A H4A 128.4 . . ?
S2 C9 H9 128.8 . . ?
C8 C9 S2 102(4) . . ?
C8 C9 H9 128.8 . . ?
S2A C9A H9AA 124.8 . . ?
C10 C9A S2A 110.4(12) . . ?
C10 C9A H9AA 124.8 . . ?

loop_
_geom_bond_atom_site_label_1
_geom_bond_atom_site_label_2
_geom_bond_distance
_geom_bond_site_symmetry_2
_geom_bond_publ_flag
Sm1 O2 2.464(5) . ?
Sm1 O1 2.525(5) . ?
Sm1 O5 2.430(4) . ?
Sm1 O6 2.441(4) 4_575 ?
Sm1 O9 2.493(4) . ?
Sm1 O8 2.452(4) . ?
Sm1 O4 2.499(5) . ?
Sm1 O7 2.434(5) . ?
Sm1 O3 2.518(4) . ?
S3 C14 1.657(9) . ?
S3 C15 1.700(7) . ?
S2A C8 1.680(8) . ?
S2A C9A 1.759(17) . ?
S1 C5 1.671(9) . ?
S1 C4 1.72(5) . ?
O2 C1 1.279(8) . ?
O1 C1 1.269(8) . ?
O5 C11 1.268(7) . ?
O6 C11 1.277(8) . ?
O9 H9A 0.8610 . ?
O9 H9B 0.8603 . ?
O8 H8A 0.8499 . ?
O8 H8B 0.8496 . ?
O4 C6 1.243(8) . ?
O7 H7A 0.8497 . ?
O7 H7B 0.8503 . ?
O3 C6 1.279(8) . ?
S1A C3 1.64(3) . ?
S1A C4A 1.72(7) . ?
C11 C12 1.476(8) . ?
C1 C2 1.478(9) . ?
S2 C10 1.659(17) . ?
S2 C9 1.92(8) . ?
C14 H14 0.9500 . ?
C14 C13 1.476(11) . ?
C12 C13 1.421(9) . ?
C12 C15 1.376(9) . ?
C6 C7 1.477(9) . ?
C13 H13 0.9500 . ?
C7 C10 1.411(10) . ?
C7 C8 1.377(10) . ?
C2 C5 1.386(11) . ?
C2 C3 1.391(10) . ?
C5 H5A 0.9500 . ?
C5 H5B 0.9500 . ?
C5 C4A 1.51(4) . ?
C10 H10A 0.9500 . ?
C10 H10 0.9500 . ?
C10 C9A 1.356(15) . ?
C3 H3B 0.9500 . ?
C3 H3A 0.9500 . ?
C3 C4 1.51(4) . ?
C15 H15 0.9500 . ?
C8 H8BB 0.9500 . ?
C8 H8AA 0.9500 . ?
C8 C9 1.36(2) . ?
C4 H4 0.9500 . ?
C4A H4A 0.9500 . ?
C9 H9 0.9500 . ?
C9A H9AA 0.9500 . ?

loop_
_geom_torsion_atom_site_label_1
_geom_torsion_atom_site_label_2
_geom_torsion_atom_site_label_3
_geom_torsion_atom_site_label_4
_geom_torsion
_geom_torsion_site_symmetry_1
_geom_torsion_site_symmetry_2
_geom_torsion_site_symmetry_3
_geom_torsion_site_symmetry_4
_geom_torsion_publ_flag
Sm1 O2 C1 O1 -17.5(6) . . . . ?
Sm1 O2 C1 C2 160.2(5) . . . . ?
Sm1 O1 C1 O2 17.0(5) . . . . ?
Sm1 O1 C1 C2 -160.6(5) . . . . ?
Sm1 O5 C11 O6 111.6(9) . . . . ?
Sm1 O5 C11 C12 -71.2(11) . . . . ?
Sm1 O6 C11 O5 75.7(7) 4_576 . . . ?
Sm1 O6 C11 C12 -101.6(6) 4_576 . . . ?
Sm1 O4 C6 O3 2.2(7) . . . . ?
Sm1 O4 C6 C7 -176.9(5) . . . . ?
Sm1 O3 C6 O4 -2.2(7) . . . . ?
Sm1 O3 C6 C7 176.9(5) . . . . ?
S3 C14 C13 C12 2.0(8) . . . . ?
O2 C1 C2 C5 175.1(6) . . . . ?
O2 C1 C2 C3 -6.8(10) . . . . ?
O1 C1 C2 C5 -7.3(10) . . . . ?
O1 C1 C2 C3 170.8(6) . . . . ?
O5 C11 C12 C13 175.0(6) . . . . ?
O5 C11 C12 C15 -7.9(10) . . . . ?
O6 C11 C12 C13 -7.6(10) . . . . ?
O6 C11 C12 C15 169.5(6) . . . . ?
O4 C6 C7 C10 -170.5(7) . . . . ?
O4 C6 C7 C8 9.9(10) . . . . ?
O3 C6 C7 C10 10.5(10) . . . . ?
O3 C6 C7 C8 -169.2(7) . . . . ?
C11 C12 C13 C14 176.1(6) . . . . ?
C11 C12 C15 S3 -177.3(5) . . . . ?
C1 C2 C5 S1 177.5(5) . . . . ?
C1 C2 C5 C4A -172(2) . . . . ?
C1 C2 C3 S1A -177.9(13) . . . . ?
C1 C2 C3 C4 -179(2) . . . . ?
C14 S3 C15 C12 1.0(6) . . . . ?
C6 C7 C10 S2 178.0(14) . . . . ?
C6 C7 C10 C9A 178.3(11) . . . . ?
C6 C7 C8 S2A -178.8(5) . . . . ?
C6 C7 C8 C9 -165(4) . . . . ?
C13 C12 C15 S3 0.1(8) . . . . ?
C7 C10 C9A S2A 1.6(16) . . . . ?
C7 C8 C9 S2 -19(5) . . . . ?
C2 C5 C4A S1A -14(3) . . . . ?
C2 C3 C4 S1 2(3) . . . . ?
C5 S1 C4 C3 -2(2) . . . . ?
C5 C2 C3 S1A 0.4(14) . . . . ?
C5 C2 C3 C4 -1(2) . . . . ?
C10 C7 C8 S2A 1.5(8) . . . . ?
C10 C7 C8 C9 15(4) . . . . ?
C3 S1A C4A C5 12(3) . . . . ?
C3 C2 C5 S1 -0.8(8) . . . . ?
C3 C2 C5 C4A 9(2) . . . . ?
C15 S3 C14 C13 -1.7(6) . . . . ?
C15 C12 C13 C14 -1.3(9) . . . . ?
C8 S2A C9A C10 -0.6(13) . . . . ?
C8 C7 C10 S2 -2.3(16) . . . . ?
C8 C7 C10 C9A -2.0(13) . . . . ?
C4 S1 C5 C2 1.9(16) . . . . ?
C4A S1A C3 C2 -8(2) . . . . ?
C9 S2 C10 C7 -7(3) . . . . ?
C9A S2A C8 C7 -0.5(9) . . . . ?

loop_
_twin_individual_id
_twin_individual_mass_fraction_refined
1 0.764(4)
2 0.236(4)
